data_7025793
loop_
_publ_author_name
'Ternel, J\'er\'emy'
'Delevoye, Laurent'
'Agbossou-Niedercorn, Francine'
'Roisnel, Thierry'
'Gauvin, R\'egis M'
'Thomas, Christophe M.'

_publ_section_title
;
 Design of a well-defined, silica-supported chiral Zn scaffold for
 enantioselective catalysis.
;
_journal_issue 16
_journal_name_full 'Dalton transactions (Cambridge, England : 2003)'
_journal_page_first 3802
_journal_page_last 3804
_journal_paper_doi 10.1039/c003552c
_journal_volume 39
_journal_year 2010
_chemical_absolute_configuration unk
_chemical_compound_source 'synthesis as described'
_chemical_formula_moiety 'C21 H33 N3 O2 Zn'
_chemical_formula_sum 'C21 H33 N3 O2 Zn'
_chemical_formula_weight 424.87
_chemical_name_systematic
;
?
;
_space_group_IT_number 144
_symmetry_cell_setting trigonal
_symmetry_Int_Tables_number 144
_symmetry_space_group_name_Hall 'P 31'
_symmetry_space_group_name_H-M 'P 31'
_atom_sites_solution_hydrogens geom
_atom_sites_solution_primary direct
_atom_sites_solution_secondary difmap
_audit_conform_dict_location ftp://ftp.iucr.org/pub/cif_core.dic
_audit_conform_dict_name cif_core.dic
_audit_conform_dict_version 2.3
_audit_creation_date 2008-01-09T17:09:58-00:00
_audit_creation_method 'WinGX routine CIF_UPDATE'
_cell_angle_alpha 90
_cell_angle_beta 90
_cell_angle_gamma 120
_cell_formula_units_Z 3
_cell_length_a 8.9918(3)
_cell_length_b 8.9918(3)
_cell_length_c 22.6476(10)
_cell_measurement_reflns_used 6066
_cell_measurement_temperature 100(2)
_cell_measurement_theta_max 23.82
_cell_measurement_theta_min 2.6
_cell_measurement_wavelength 0.71073
_cell_volume 1585.79(10)
_computing_cell_refinement 'Bruker SMART, 2006'
_computing_data_collection 'Bruker SMART, 2006'
_computing_data_reduction 'Bruker SAINT, 2006'
_computing_molecular_graphics 'Ortep-3 for Windows (Farrugia, 1997)'
_computing_publication_material 'WinGX publication routines (Farrugia, 1999)'
_computing_structure_refinement 'SHELXL-97 (Sheldrick, 1997)'
_computing_structure_solution 'SIR97 (Altomare et al., 1999)'
_diffrn_ambient_temperature 100(2)
_diffrn_detector 'CCD plate'
_diffrn_measured_fraction_theta_full 0.998
_diffrn_measured_fraction_theta_max 0.998
_diffrn_measurement_device_type 'APEXII, Bruker-AXS'
_diffrn_measurement_method 'CCD rotation images, thin slices'
_diffrn_radiation_monochromator graphite
_diffrn_radiation_probe x-ray
_diffrn_radiation_type MoK\a
_diffrn_radiation_wavelength 0.71073
_diffrn_reflns_av_R_equivalents 0.0627
_diffrn_reflns_av_unetI/netI 0.0546
_diffrn_reflns_limit_h_max 11
_diffrn_reflns_limit_h_min -11
_diffrn_reflns_limit_k_max 11
_diffrn_reflns_limit_k_min -11
_diffrn_reflns_limit_l_max 29
_diffrn_reflns_limit_l_min -29
_diffrn_reflns_number 27955
_diffrn_reflns_theta_full 27.47
_diffrn_reflns_theta_max 27.47
_diffrn_reflns_theta_min 3.6
_exptl_absorpt_coefficient_mu 1.182
_exptl_absorpt_correction_T_max 0.954
_exptl_absorpt_correction_T_min 0.741
_exptl_absorpt_correction_type multi-scan
_exptl_absorpt_process_details
;
[Sheldrick, G.M. (2002). SADABS Bruker AXS Inc., Madison, Wisconsin, USA]
;
_exptl_crystal_colour orange
_exptl_crystal_density_diffrn 1.335
_exptl_crystal_density_method 'not measured'
_exptl_crystal_description plate
_exptl_crystal_F_000 678
_exptl_crystal_size_max 0.25
_exptl_crystal_size_mid 0.2
_exptl_crystal_size_min 0.04
_refine_diff_density_max 0.289
_refine_diff_density_min -0.252
_refine_diff_density_rms 0.053
_refine_ls_abs_structure_details 'Flack H D (1983), Acta Cryst. A39, 876-881'
_refine_ls_abs_structure_Flack -0.007(12)
_refine_ls_extinction_method none
_refine_ls_goodness_of_fit_ref 0.995
_refine_ls_hydrogen_treatment constr
_refine_ls_matrix_type full
_refine_ls_number_parameters 245
_refine_ls_number_reflns 4844
_refine_ls_number_restraints 1
_refine_ls_restrained_S_all 0.994
_refine_ls_R_factor_all 0.0426
_refine_ls_R_factor_gt 0.0314
_refine_ls_shift/su_max 0.002
_refine_ls_shift/su_mean 0
_refine_ls_structure_factor_coef Fsqd
_refine_ls_weighting_details 'calc w=1/[\s^2^(Fo^2^)+(0.0229P)^2^+0.0000P] where P=(Fo^2^+2Fc^2^)/3'
_refine_ls_weighting_scheme calc
_refine_ls_wR_factor_gt 0.053
_refine_ls_wR_factor_ref 0.0559
_reflns_number_gt 4300
_reflns_number_total 4844
_reflns_threshold_expression >2sigma(I)
_cod_data_source_file c003552c.txt
_cod_data_source_block p31
_cod_database_code 7025793

loop_
_symmetry_equiv_pos_as_xyz
'x, y, z'
'-y, x-y, z+1/3'
'-x+y, -x, z+2/3'

loop_
_atom_site_label
_atom_site_type_symbol
_atom_site_fract_x
_atom_site_fract_y
_atom_site_fract_z
_atom_site_U_iso_or_equiv
_atom_site_adp_type
_atom_site_occupancy
_atom_site_calc_flag
_atom_site_refinement_flags
Zn1 Zn 0.08344(4) -0.92004(5) 0.52743(2) 0.02030(7) Uani 1 d .
O1 O -0.4142(2) -1.2865(3) 0.42845(9) 0.0246(5) Uani 1 d .
N3 N 0.0925(3) -0.6888(3) 0.59242(11) 0.0175(5) Uani 1 d .
N1 N -0.1523(3) -1.1958(3) 0.46954(11) 0.0180(6) Uani 1 d .
N2 N -0.1836(3) -0.9438(4) 0.53150(10) 0.0157(6) Uani 1 d .
O2 O -0.0777(2) -0.5920(2) 0.63020(10) 0.0226(5) Uani 1 d .
C23 C 0.3736(4) -0.4159(4) 0.60162(13) 0.0217(7) Uani 1 d .
H23 H 0.3438 -0.3705 0.5671 0.026 Uiso 1 calc R
C22 C 0.4827(4) -0.2663(4) 0.64283(15) 0.0254(8) Uani 1 d .
H22A H 0.5858 -0.185 0.6228 0.038 Uiso 1 calc R
H22B H 0.5121 -0.3083 0.6773 0.038 Uiso 1 calc R
H22C H 0.419 -0.2115 0.6543 0.038 Uiso 1 calc R
C14 C -0.1787(4) -1.3352(4) 0.42830(14) 0.0187(7) Uani 1 d .
H14 H -0.102 -1.2839 0.3944 0.022 Uiso 1 calc R
C3 C 0.1220(3) -1.0349(4) 0.59721(13) 0.0194(7) Uani 1 d .
H3A H 0.1643 -1.1087 0.583 0.023 Uiso 1 calc R
H3B H 0.2111 -0.9471 0.6218 0.023 Uiso 1 calc R
C24 C 0.2077(4) -0.5449(4) 0.63208(14) 0.0208(8) Uani 1 d .
H24 H 0.2361 -0.5922 0.6665 0.025 Uiso 1 calc R
C12 C -0.1410(4) -1.4661(4) 0.45660(15) 0.0215(7) Uani 1 d .
H12 H -0.2125 -1.5108 0.492 0.026 Uiso 1 calc R
C2 C 0.2604(4) -0.8580(4) 0.40942(15) 0.0264(8) Uani 1 d .
H2A H 0.2963 -0.7888 0.3744 0.04 Uiso 1 calc R
H2B H 0.1817 -0.9753 0.399 0.04 Uiso 1 calc R
H2C H 0.3589 -0.851 0.4287 0.04 Uiso 1 calc R
C4 C -0.0353(5) -1.1413(4) 0.63524(15) 0.0315(8) Uani 1 d .
H4A H -0.0053 -1.1908 0.6674 0.047 Uiso 1 calc R
H4B H -0.1233 -1.2313 0.6118 0.047 Uiso 1 calc R
H4C H -0.0768 -1.0692 0.6505 0.047 Uiso 1 calc R
C28 C -0.3598(4) -0.8254(4) 0.56249(14) 0.0234(7) Uani 1 d .
H28 H -0.3712 -0.7451 0.5849 0.028 Uiso 1 calc R
C16 C -0.2856(4) -1.1813(4) 0.46600(15) 0.0202(8) Uani 1 d .
C15 C -0.3661(4) -1.4096(4) 0.40705(16) 0.0273(8) Uani 1 d .
H15A H -0.3731 -1.4179 0.3643 0.033 Uiso 1 calc R
H15B H -0.4399 -1.5225 0.4238 0.033 Uiso 1 calc R
C18 C -0.4726(4) -1.0609(4) 0.49571(14) 0.0226(7) Uani 1 d .
H18 H -0.5612 -1.1406 0.4721 0.027 Uiso 1 calc R
C25 C 0.0931(4) -0.4713(5) 0.65247(17) 0.0270(8) Uani 1 d .
H25A H 0.0923 -0.4641 0.6952 0.032 Uiso 1 calc R
H25B H 0.1339 -0.3577 0.6361 0.032 Uiso 1 calc R
C26 C -0.0547(4) -0.7016(4) 0.59509(14) 0.0184(7) Uani 1 d .
C29 C -0.4929(4) -0.9429(5) 0.52852(16) 0.0279(8) Uani 1 d .
H29 H -0.5964 -0.9431 0.5276 0.034 Uiso 1 calc R
C1 C 0.1713(4) -0.7925(4) 0.45140(13) 0.0209(7) Uani 1 d .
H1A H 0.0755 -0.7958 0.4305 0.025 Uiso 1 calc R
H1B H 0.2517 -0.6733 0.4606 0.025 Uiso 1 calc R
C27 C -0.2055(4) -0.8292(4) 0.56263(13) 0.0175(7) Uani 1 d .
C21 C 0.4728(4) -0.5025(4) 0.58030(14) 0.0249(8) Uani 1 d .
H21A H 0.5765 -0.4192 0.561 0.037 Uiso 1 calc R
H21B H 0.4033 -0.5924 0.553 0.037 Uiso 1 calc R
H21C H 0.501 -0.5502 0.6135 0.037 Uiso 1 calc R
C13 C -0.1870(5) -1.6167(4) 0.41527(15) 0.0259(8) Uani 1 d .
H13A H -0.1615 -1.697 0.4342 0.039 Uiso 1 calc R
H13B H -0.1213 -1.5755 0.3796 0.039 Uiso 1 calc R
H13C H -0.3072 -1.6725 0.406 0.039 Uiso 1 calc R
C17 C -0.3145(4) -1.0579(4) 0.49882(14) 0.0193(7) Uani 1 d .
C11 C 0.0466(4) -1.3831(5) 0.47562(16) 0.0298(9) Uani 1 d .
H11A H 0.0672 -1.4683 0.4932 0.045 Uiso 1 calc R
H11B H 0.0711 -1.2941 0.5039 0.045 Uiso 1 calc R
H11C H 0.1195 -1.3345 0.4418 0.045 Uiso 1 calc R

loop_
_atom_site_aniso_label
_atom_site_aniso_U_11
_atom_site_aniso_U_22
_atom_site_aniso_U_33
_atom_site_aniso_U_23
_atom_site_aniso_U_13
_atom_site_aniso_U_12
Zn1 0.0163(2) 0.0276(2) 0.02102(14) 0.0050(2) 0.0024(2) 0.01396(16)
O1 0.0171(10) 0.0265(12) 0.0299(13) -0.0048(11) -0.0068(9) 0.0108(10)
N3 0.0171(14) 0.0165(13) 0.0221(14) 0.0009(11) 0.0000(11) 0.0108(11)
N1 0.0185(13) 0.0152(12) 0.0203(14) 0.0006(11) -0.0017(11) 0.0083(10)
N2 0.0135(13) 0.0152(14) 0.0171(14) 0.0048(10) 0.0026(12) 0.0061(12)
O2 0.0231(11) 0.0188(11) 0.0287(13) -0.0032(10) 0.0049(10) 0.0127(10)
C23 0.0280(18) 0.0189(17) 0.0180(16) 0.0008(14) 0.0000(13) 0.0115(14)
C22 0.0235(18) 0.0138(17) 0.033(2) -0.0007(14) -0.0021(16) 0.0045(15)
C14 0.0144(15) 0.0194(16) 0.0175(18) -0.0007(14) -0.0016(13) 0.0050(13)
C3 0.0188(15) 0.0211(17) 0.0182(17) -0.0039(13) -0.0007(12) 0.0100(15)
C24 0.0293(18) 0.0175(16) 0.0204(19) -0.0017(14) 0.0014(15) 0.0153(14)
C12 0.0228(16) 0.0195(16) 0.0201(18) 0.0066(14) 0.0057(14) 0.0089(13)
C2 0.0206(16) 0.0261(19) 0.030(2) 0.0009(15) 0.0045(14) 0.0098(14)
C4 0.036(2) 0.043(2) 0.0280(18) 0.0081(15) 0.0078(16) 0.0289(19)
C28 0.0239(17) 0.0242(15) 0.0288(18) 0.0092(13) 0.0092(15) 0.0171(15)
C16 0.0155(16) 0.0168(16) 0.0223(18) 0.0066(14) -0.0031(14) 0.0035(13)
C15 0.0167(17) 0.0274(19) 0.036(2) -0.0089(15) -0.0052(15) 0.0097(15)
C18 0.0135(16) 0.0263(16) 0.0254(18) 0.0090(14) 0.0007(14) 0.0081(14)
C25 0.029(2) 0.0226(18) 0.032(2) -0.0043(15) -0.0001(16) 0.0150(16)
C26 0.0256(18) 0.0179(16) 0.0171(17) 0.0087(13) 0.0101(14) 0.0149(14)
C29 0.0166(16) 0.037(2) 0.036(2) 0.0155(16) 0.0065(16) 0.0178(16)
C1 0.0177(17) 0.0150(15) 0.0230(17) -0.0007(13) 0.0013(13) 0.0029(13)
C27 0.0140(16) 0.0186(17) 0.0198(17) 0.0070(13) 0.0072(13) 0.0081(14)
C21 0.0242(18) 0.0265(19) 0.0215(17) -0.0059(14) 0.0019(14) 0.0108(16)
C13 0.0237(19) 0.0269(19) 0.027(2) -0.0005(17) 0.0047(17) 0.0125(16)
C17 0.0175(15) 0.0213(16) 0.0188(17) 0.0111(14) 0.0036(13) 0.0095(13)
C11 0.0287(19) 0.036(2) 0.032(2) -0.0037(16) -0.0057(16) 0.0218(17)

loop_
_atom_type_symbol
_atom_type_description
_atom_type_scat_dispersion_real
_atom_type_scat_dispersion_imag
_atom_type_scat_source
C C 0.0033 0.0016 'International Tables Vol C Tables 4.2.6.8 and 6.1.1.4'
H H 0 0 'International Tables Vol C Tables 4.2.6.8 and 6.1.1.4'
N N 0.0061 0.0033 'International Tables Vol C Tables 4.2.6.8 and 6.1.1.4'
O O 0.0106 0.006 'International Tables Vol C Tables 4.2.6.8 and 6.1.1.4'
Zn Zn 0.2839 1.4301 'International Tables Vol C Tables 4.2.6.8 and 6.1.1.4'

loop_
_geom_angle_atom_site_label_1
_geom_angle_atom_site_label_2
_geom_angle_atom_site_label_3
_geom_angle
C1 Zn1 C3 148.35(13)
C1 Zn1 N2 100.50(11)
C3 Zn1 N2 111.13(10)
C1 Zn1 N3 100.93(10)
C3 Zn1 N3 91.26(11)
N2 Zn1 N3 69.79(9)
C16 O1 C15 105.2(2)
C26 N3 C24 106.9(3)
C26 N3 Zn1 110.6(2)
C24 N3 Zn1 142.43(19)
C16 N1 C14 106.6(3)
C17 N2 C27 118.0(2)
C17 N2 Zn1 121.8(2)
C27 N2 Zn1 119.7(2)
C26 O2 C25 104.8(2)
C24 C23 C22 110.4(2)
C24 C23 C21 110.8(2)
C22 C23 C21 111.2(3)
C24 C23 H23 108.1
C22 C23 H23 108.1
C21 C23 H23 108.1
C23 C22 H22A 109.5
C23 C22 H22B 109.5
H22A C22 H22B 109.5
C23 C22 H22C 109.5
H22A C22 H22C 109.5
H22B C22 H22C 109.5
N1 C14 C12 112.7(3)
N1 C14 C15 104.0(2)
C12 C14 C15 114.4(3)
N1 C14 H14 108.5
C12 C14 H14 108.5
C15 C14 H14 108.5
C4 C3 Zn1 115.1(2)
C4 C3 H3A 108.5
Zn1 C3 H3A 108.5
C4 C3 H3B 108.5
Zn1 C3 H3B 108.5
H3A C3 H3B 107.5
N3 C24 C23 112.3(2)
N3 C24 C25 103.2(2)
C23 C24 C25 114.7(3)
N3 C24 H24 108.8
C23 C24 H24 108.8
C25 C24 H24 108.8
C14 C12 C13 111.3(3)
C14 C12 C11 111.1(3)
C13 C12 C11 110.6(3)
C14 C12 H12 107.9
C13 C12 H12 107.9
C11 C12 H12 107.9
C1 C2 H2A 109.5
C1 C2 H2B 109.5
H2A C2 H2B 109.5
C1 C2 H2C 109.5
H2A C2 H2C 109.5
H2B C2 H2C 109.5
C3 C4 H4A 109.5
C3 C4 H4B 109.5
H4A C4 H4B 109.5
C3 C4 H4C 109.5
H4A C4 H4C 109.5
H4B C4 H4C 109.5
C29 C28 C27 118.4(3)
C29 C28 H28 120.8
C27 C28 H28 120.8
N1 C16 O1 119.0(3)
N1 C16 C17 125.4(3)
O1 C16 C17 115.6(3)
O1 C15 C14 103.9(2)
O1 C15 H15A 111
C14 C15 H15A 111
O1 C15 H15B 111
C14 C15 H15B 111
H15A C15 H15B 109
C29 C18 C17 118.6(3)
C29 C18 H18 120.7
C17 C18 H18 120.7
O2 C25 C24 104.9(2)
O2 C25 H25A 110.8
C24 C25 H25A 110.8
O2 C25 H25B 110.8
C24 C25 H25B 110.8
H25A C25 H25B 108.8
N3 C26 O2 119.4(3)
N3 C26 C27 124.2(3)
O2 C26 C27 116.4(3)
C28 C29 C18 119.6(3)
C28 C29 H29 120.2
C18 C29 H29 120.2
C2 C1 Zn1 116.4(2)
C2 C1 H1A 108.2
Zn1 C1 H1A 108.2
C2 C1 H1B 108.2
Zn1 C1 H1B 108.2
H1A C1 H1B 107.3
N2 C27 C28 122.9(3)
N2 C27 C26 115.6(2)
C28 C27 C26 121.4(3)
C23 C21 H21A 109.5
C23 C21 H21B 109.5
H21A C21 H21B 109.5
C23 C21 H21C 109.5
H21A C21 H21C 109.5
H21B C21 H21C 109.5
C12 C13 H13A 109.5
C12 C13 H13B 109.5
H13A C13 H13B 109.5
C12 C13 H13C 109.5
H13A C13 H13C 109.5
H13B C13 H13C 109.5
N2 C17 C18 122.4(3)
N2 C17 C16 116.2(3)
C18 C17 C16 121.3(3)
C12 C11 H11A 109.5
C12 C11 H11B 109.5
H11A C11 H11B 109.5
C12 C11 H11C 109.5
H11A C11 H11C 109.5
H11B C11 H11C 109.5

loop_
_geom_bond_atom_site_label_1
_geom_bond_atom_site_label_2
_geom_bond_distance
Zn1 C1 1.999(3)
Zn1 C3 2.011(3)
Zn1 N2 2.303(2)
Zn1 N3 2.516(3)
O1 C16 1.364(4)
O1 C15 1.459(4)
N3 C26 1.271(4)
N3 C24 1.488(4)
N1 C16 1.272(4)
N1 C14 1.484(4)
N2 C17 1.334(4)
N2 C27 1.342(4)
O2 C26 1.361(4)
O2 C25 1.458(4)
C23 C24 1.522(4)
C23 C22 1.524(4)
C23 C21 1.526(4)
C23 H23 0.98
C22 H22A 0.96
C22 H22B 0.96
C22 H22C 0.96
C14 C12 1.520(4)
C14 C15 1.547(4)
C14 H14 0.98
C3 C4 1.518(4)
C3 H3A 0.97
C3 H3B 0.97
C24 C25 1.548(4)
C24 H24 0.98
C12 C13 1.523(4)
C12 C11 1.526(4)
C12 H12 0.98
C2 C1 1.538(4)
C2 H2A 0.96
C2 H2B 0.96
C2 H2C 0.96
C4 H4A 0.96
C4 H4B 0.96
C4 H4C 0.96
C28 C29 1.370(4)
C28 C27 1.405(4)
C28 H28 0.93
C16 C17 1.463(5)
C15 H15A 0.97
C15 H15B 0.97
C18 C29 1.380(5)
C18 C17 1.410(4)
C18 H18 0.93
C25 H25A 0.97
C25 H25B 0.97
C26 C27 1.463(4)
C29 H29 0.93
C1 H1A 0.97
C1 H1B 0.97
C21 H21A 0.96
C21 H21B 0.96
C21 H21C 0.96
C13 H13A 0.96
C13 H13B 0.96
C13 H13C 0.96
C11 H11A 0.96
C11 H11B 0.96
C11 H11C 0.96

loop_
_geom_torsion_atom_site_label_1
_geom_torsion_atom_site_label_2
_geom_torsion_atom_site_label_3
_geom_torsion_atom_site_label_4
_geom_torsion
C1 Zn1 N3 C26 97.6(2)
C3 Zn1 N3 C26 -111.8(2)
N2 Zn1 N3 C26 0.3(2)
C1 Zn1 N3 C24 -86.9(3)
C3 Zn1 N3 C24 63.7(3)
N2 Zn1 N3 C24 175.8(3)
C1 Zn1 N2 C17 76.9(2)
C3 Zn1 N2 C17 -101.9(2)
N3 Zn1 N2 C17 174.8(2)
C1 Zn1 N2 C27 -96.0(2)
C3 Zn1 N2 C27 85.2(2)
N3 Zn1 N2 C27 1.9(2)
C16 N1 C14 C12 -131.2(3)
C16 N1 C14 C15 -6.8(3)
C1 Zn1 C3 C4 -168.4(2)
N2 Zn1 C3 C4 9.4(3)
N3 Zn1 C3 C4 78.2(2)
C26 N3 C24 C23 -129.2(3)
Zn1 N3 C24 C23 55.2(4)
C26 N3 C24 C25 -5.1(3)
Zn1 N3 C24 C25 179.2(2)
C22 C23 C24 N3 176.9(3)
C21 C23 C24 N3 -59.5(3)
C22 C23 C24 C25 59.4(4)
C21 C23 C24 C25 -177.0(3)
N1 C14 C12 C13 174.1(3)
C15 C14 C12 C13 55.7(4)
N1 C14 C12 C11 -62.3(3)
C15 C14 C12 C11 179.3(3)
C14 N1 C16 O1 -0.2(4)
C14 N1 C16 C17 -179.5(3)
C15 O1 C16 N1 7.5(4)
C15 O1 C16 C17 -173.1(3)
C16 O1 C15 C14 -10.8(3)
N1 C14 C15 O1 10.8(3)
C12 C14 C15 O1 134.0(3)
C26 O2 C25 C24 -7.9(3)
N3 C24 C25 O2 7.9(3)
C23 C24 C25 O2 130.5(3)
C24 N3 C26 O2 0.1(4)
Zn1 N3 C26 O2 177.3(2)
C24 N3 C26 C27 -179.6(3)
Zn1 N3 C26 C27 -2.4(4)
C25 O2 C26 N3 5.3(4)
C25 O2 C26 C27 -175.0(3)
C27 C28 C29 C18 0.1(5)
C17 C18 C29 C28 0.7(5)
C3 Zn1 C1 C2 42.5(4)
N2 Zn1 C1 C2 -135.4(2)
N3 Zn1 C1 C2 153.4(2)
C17 N2 C27 C28 0.5(4)
Zn1 N2 C27 C28 173.6(2)
C17 N2 C27 C26 -176.8(3)
Zn1 N2 C27 C26 -3.7(3)
C29 C28 C27 N2 -0.7(5)
C29 C28 C27 C26 176.4(3)
N3 C26 C27 N2 4.2(4)
O2 C26 C27 N2 -175.5(2)
N3 C26 C27 C28 -173.1(3)
O2 C26 C27 C28 7.2(4)
C27 N2 C17 C18 0.5(4)
Zn1 N2 C17 C18 -172.6(2)
C27 N2 C17 C16 -179.5(2)
Zn1 N2 C17 C16 7.5(3)
C29 C18 C17 N2 -1.1(5)
C29 C18 C17 C16 178.9(3)
N1 C16 C17 N2 5.3(5)
O1 C16 C17 N2 -174.0(3)
N1 C16 C17 C18 -174.6(3)
O1 C16 C17 C18 6.0(4)
